data_4073901
loop_
_publ_author_name
'Heng, Wendy Yuqing'
'Hu, Jian'
'Yip, John H. K.'

_publ_section_title
;
 Attaching Gold and Platinum to the Rim of Pyrene: A Synthetic and
 Spectroscopic Study
;
_journal_issue 27
_journal_name_full Organometallics
_journal_page_first 6760
_journal_paper_doi 10.1021/om700716p
_journal_volume 26
_journal_year 2007
_chemical_formula_sum 'C56 H47 Au2 Br O P2'
_chemical_formula_weight 1271.72
_chemical_name_systematic
; 
 ? 
;
_space_group_IT_number 2
_symmetry_cell_setting triclinic
_symmetry_space_group_name_Hall '-P 1'
_symmetry_space_group_name_H-M 'P -1'
_atom_sites_solution_hydrogens geom
_atom_sites_solution_primary direct
_atom_sites_solution_secondary difmap
_audit_creation_method SHELXL-97
_cell_angle_alpha 114.6030(10)
_cell_angle_beta 98.3000(10)
_cell_angle_gamma 97.5320(10)
_cell_formula_units_Z 1
_cell_length_a 9.6714(5)
_cell_length_b 11.3463(6)
_cell_length_c 13.0570(7)
_cell_measurement_reflns_used 4469
_cell_measurement_temperature 243(2)
_cell_measurement_theta_max 24.03
_cell_measurement_theta_min 2.48
_cell_volume 1259.64(12)
_computing_cell_refinement 'Bruker SMART'
_computing_data_collection 'Bruker SMART'
_computing_data_reduction 'Bruker SAINT'
_computing_molecular_graphics 'Bruker SHELXTL'
_computing_publication_material 'Bruker SHELXTL'
_computing_structure_refinement 'SHELXL-97 (Sheldrick, 1997)'
_computing_structure_solution 'SHELXS-97 (Sheldrick, 1990)'
_diffrn_ambient_temperature 243(2)
_diffrn_measured_fraction_theta_full 0.996
_diffrn_measured_fraction_theta_max 0.996
_diffrn_measurement_device_type 'CCD area detector'
_diffrn_measurement_method 'phi and omega scans'
_diffrn_radiation_monochromator graphite
_diffrn_radiation_source 'fine-focus sealed tube'
_diffrn_radiation_type MoK\a
_diffrn_radiation_wavelength 0.71073
_diffrn_reflns_av_R_equivalents 0.0294
_diffrn_reflns_av_sigmaI/netI 0.0420
_diffrn_reflns_limit_h_max 12
_diffrn_reflns_limit_h_min -12
_diffrn_reflns_limit_k_max 14
_diffrn_reflns_limit_k_min -14
_diffrn_reflns_limit_l_max 16
_diffrn_reflns_limit_l_min -16
_diffrn_reflns_number 13423
_diffrn_reflns_theta_full 27.50
_diffrn_reflns_theta_max 27.50
_diffrn_reflns_theta_min 1.76
_exptl_absorpt_coefficient_mu 6.710
_exptl_absorpt_correction_T_max 0.5534
_exptl_absorpt_correction_T_min 0.1962
_exptl_absorpt_correction_type 'Sadabs, (Sheldrick 2001)'
_exptl_crystal_colour BROWN
_exptl_crystal_density_diffrn 1.676
_exptl_crystal_density_meas 0
_exptl_crystal_density_method 'not measured'
_exptl_crystal_description BLOCK
_exptl_crystal_F_000 614
_exptl_crystal_size_max 0.36
_exptl_crystal_size_mid 0.16
_exptl_crystal_size_min 0.10
_refine_diff_density_max 1.932
_refine_diff_density_min -0.525
_refine_diff_density_rms 0.151
_refine_ls_extinction_method none
_refine_ls_goodness_of_fit_ref 1.042
_refine_ls_hydrogen_treatment mixed
_refine_ls_matrix_type full
_refine_ls_number_parameters 304
_refine_ls_number_reflns 5778
_refine_ls_number_restraints 37
_refine_ls_restrained_S_all 1.050
_refine_ls_R_factor_all 0.0462
_refine_ls_R_factor_gt 0.0379
_refine_ls_shift/su_max 0.001
_refine_ls_shift/su_mean 0.000
_refine_ls_structure_factor_coef Fsqd
_refine_ls_weighting_details 'calc w=1/[\s^2^(Fo^2^)+(0.0648P)^2^+0.0000P] where P=(Fo^2^+2Fc^2^)/3'
_refine_ls_weighting_scheme calc
_refine_ls_wR_factor_gt 0.1012
_refine_ls_wR_factor_ref 0.1054
_reflns_number_gt 4966
_reflns_number_total 5778
_reflns_threshold_expression >2sigma(I)
_cod_data_source_file om700716p-file005.cif
_cod_data_source_block 6324
_cod_depositor_comments
;
The following automatic conversions were performed:

'_symmetry_cell_setting' value 'Triclinic' changed to 'triclinic'
according to /home/saulius/struct/CIF-dictionaries/cif_core.dic
dictionary named 'cif_core.dic' version 2.4.1 from 2010-06-29.

Automatic conversion script
Id: cif_fix_values 1715 2011-07-08 13:25:40Z adriana 
;
_cod_original_sg_symbol_H-M P-1
_cod_database_code 4073901

loop_
_symmetry_equiv_pos_as_xyz
'x, y, z'
'-x, -y, -z'

loop_
_atom_site_label
_atom_site_type_symbol
_atom_site_fract_x
_atom_site_fract_y
_atom_site_fract_z
_atom_site_U_iso_or_equiv
_atom_site_adp_type
_atom_site_occupancy
_atom_site_symmetry_multiplicity
_atom_site_calc_flag
_atom_site_refinement_flags
_atom_site_disorder_assembly
_atom_site_disorder_group
Au1 Au 0.59192(2) 0.620671(19) 0.865421(17) 0.04313(9) Uani 1 1 d . . .
Br1 Br 0.65637(13) 1.15801(13) 1.20264(12) 0.0608(3) Uani 0.50 1 d P . .
P1 P 0.46287(15) 0.40707(13) 0.76345(12) 0.0391(3) Uani 1 1 d . . .
C1 C 0.7093(6) 0.8114(5) 0.9546(5) 0.0427(12) Uani 1 1 d . . .
C2 C 0.6547(6) 0.9079(6) 1.0358(5) 0.0476(13) Uani 1 1 d . . .
H2 H 0.5621 0.8857 1.0458 0.057 Uiso 1 1 calc R . .
C3 C 0.7342(6) 1.0355(6) 1.1016(5) 0.0472(13) Uani 1 1 d . . .
H3 H 0.6936 1.0979 1.1552 0.057 Uiso 0.50 1 calc PR . .
C4 C 0.9594(6) 1.2068(5) 1.1605(5) 0.0490(14) Uani 1 1 d . . .
H4 H 0.9237 1.2699 1.2177 0.059 Uiso 1 1 calc R . .
C5 C 1.0907(6) 1.2406(5) 1.1443(5) 0.0464(13) Uani 1 1 d . . .
H5 H 1.1437 1.3277 1.1904 0.056 Uiso 1 1 calc R . .
C6 C 0.8481(6) 0.8490(5) 0.9390(4) 0.0410(12) Uani 1 1 d . . .
C7 C 0.8741(6) 1.0761(5) 1.0916(5) 0.0417(12) Uani 1 1 d . . .
C8 C 0.9298(6) 0.9812(5) 1.0072(4) 0.0387(11) Uani 1 1 d . . .
C1X C 0.4303(6) 0.3539(5) 0.6089(5) 0.0434(12) Uani 1 1 d . . .
C2X C 0.2964(8) 0.2931(7) 0.5367(6) 0.0635(17) Uani 1 1 d . . .
H2X H 0.2178 0.2762 0.5670 0.076 Uiso 1 1 calc R . .
C3X C 0.2782(11) 0.2572(9) 0.4200(7) 0.079(2) Uani 1 1 d . . .
H3X H 0.1866 0.2175 0.3717 0.095 Uiso 1 1 calc R . .
C4X C 0.3895(12) 0.2781(8) 0.3748(6) 0.075(2) Uani 1 1 d . . .
H4X H 0.3760 0.2512 0.2949 0.090 Uiso 1 1 calc R . .
C5X C 0.5199(12) 0.3372(8) 0.4431(7) 0.079(2) Uani 1 1 d . . .
H5X H 0.5968 0.3522 0.4105 0.095 Uiso 1 1 calc R . .
C6X C 0.5440(9) 0.3771(7) 0.5624(6) 0.0651(18) Uani 1 1 d . . .
H6X H 0.6359 0.4189 0.6097 0.078 Uiso 1 1 calc R . .
C1Y C 0.5503(6) 0.2832(5) 0.7832(5) 0.0435(12) Uani 1 1 d . . .
C2Y C 0.5392(9) 0.1608(7) 0.6962(6) 0.0669(19) Uani 1 1 d . . .
H2Y H 0.4882 0.1396 0.6217 0.080 Uiso 1 1 calc R . .
C3Y C 0.6019(10) 0.0660(8) 0.7151(8) 0.081(2) Uani 1 1 d . . .
H3Y H 0.5911 -0.0194 0.6549 0.098 Uiso 1 1 calc R . .
C4Y C 0.6806(8) 0.1004(8) 0.8246(7) 0.0678(19) Uani 1 1 d . . .
H4Y H 0.7259 0.0383 0.8383 0.081 Uiso 1 1 calc R . .
C5Y C 0.6930(7) 0.2220(7) 0.9118(7) 0.0601(17) Uani 1 1 d . . .
H5Y H 0.7460 0.2438 0.9858 0.072 Uiso 1 1 calc R . .
C6Y C 0.6280(6) 0.3140(6) 0.8923(5) 0.0507(14) Uani 1 1 d . . .
H6Y H 0.6364 0.3983 0.9534 0.061 Uiso 1 1 calc R . .
C1Z C 0.2889(6) 0.3806(6) 0.7955(5) 0.0446(12) Uani 1 1 d . . .
C2Z C 0.2090(8) 0.4798(7) 0.8120(7) 0.0676(19) Uani 1 1 d . . .
H2Z H 0.2464 0.5575 0.8069 0.081 Uiso 1 1 calc R . .
C3Z C 0.0758(9) 0.4623(9) 0.8356(8) 0.085(3) Uani 1 1 d . . .
H3Z H 0.0217 0.5275 0.8442 0.102 Uiso 1 1 calc R . .
C4Z C 0.0212(8) 0.3536(10) 0.8466(8) 0.078(2) Uani 1 1 d . . .
H4Z H -0.0692 0.3442 0.8641 0.093 Uiso 1 1 calc R . .
C5Z C 0.0981(8) 0.2574(10) 0.8320(8) 0.083(3) Uani 1 1 d . . .
H5Z H 0.0597 0.1813 0.8391 0.100 Uiso 1 1 calc R . .
C6Z C 0.2318(7) 0.2705(7) 0.8069(6) 0.0621(17) Uani 1 1 d . . .
H6Z H 0.2838 0.2036 0.7977 0.074 Uiso 1 1 calc R . .
C1S C 0.8925(7) 0.0780(7) 0.4669(6) 0.211(17) Uani 0.50 1 d PRDU A -1
H1S1 H 0.8440 0.0219 0.4959 0.316 Uiso 0.50 1 calc PR B -1
H1S2 H 0.9947 0.0832 0.4847 0.316 Uiso 0.50 1 calc PR C -1
H1S3 H 0.8582 0.0407 0.3839 0.316 Uiso 0.50 1 calc PR D -1
O1S O 0.9269(18) 0.2957(13) 0.4782(14) 0.134(6) Uani 0.50 1 d PDU A -1
C2S C 0.862(3) 0.2161(14) 0.5238(19) 0.150(10) Uani 0.50 1 d PDU A -1
H2S1 H 0.7587 0.2107 0.5098 0.179 Uiso 0.50 1 calc PR A -1
H2S2 H 0.8998 0.2555 0.6074 0.179 Uiso 0.50 1 calc PR A -1
C3S C 0.935(3) 0.4290(16) 0.543(2) 0.143(12) Uani 0.50 1 d PDU A -1
H3S1 H 0.9864 0.4586 0.6230 0.171 Uiso 0.50 1 calc PR A -1
H3S2 H 0.8391 0.4485 0.5439 0.171 Uiso 0.50 1 calc PR A -1
C4S C 1.016(5) 0.4963(19) 0.483(3) 0.145(12) Uani 0.50 1 d PDU A -1
H4S1 H 1.0244 0.5914 0.5231 0.218 Uiso 0.50 1 calc PR A -1
H4S2 H 0.9654 0.4631 0.4038 0.218 Uiso 0.50 1 calc PR A -1
H4S3 H 1.1113 0.4770 0.4849 0.218 Uiso 0.50 1 calc PR A -1

loop_
_atom_site_aniso_label
_atom_site_aniso_U_11
_atom_site_aniso_U_22
_atom_site_aniso_U_33
_atom_site_aniso_U_23
_atom_site_aniso_U_13
_atom_site_aniso_U_12
Au1 0.04469(14) 0.03655(13) 0.04377(14) 0.01922(10) 0.00132(9) -0.00129(9)
Br1 0.0497(7) 0.0546(7) 0.0636(8) 0.0087(6) 0.0263(6) 0.0090(5)
P1 0.0421(7) 0.0350(7) 0.0400(7) 0.0191(6) 0.0052(6) 0.0035(5)
C1 0.046(3) 0.036(3) 0.040(3) 0.017(2) -0.002(2) -0.002(2)
C2 0.043(3) 0.049(3) 0.046(3) 0.022(3) 0.002(2) 0.002(2)
C3 0.051(3) 0.041(3) 0.042(3) 0.013(2) 0.006(2) 0.008(2)
C4 0.052(3) 0.033(3) 0.044(3) 0.006(2) 0.000(2) 0.002(2)
C5 0.047(3) 0.032(3) 0.047(3) 0.011(2) -0.001(2) 0.000(2)
C6 0.046(3) 0.039(3) 0.034(3) 0.017(2) -0.002(2) 0.004(2)
C7 0.044(3) 0.037(3) 0.038(3) 0.014(2) -0.001(2) 0.007(2)
C8 0.042(3) 0.038(3) 0.032(2) 0.016(2) -0.003(2) 0.006(2)
C1X 0.058(3) 0.037(3) 0.041(3) 0.023(2) 0.009(2) 0.013(2)
C2X 0.066(4) 0.073(5) 0.044(3) 0.019(3) 0.007(3) 0.019(3)
C3X 0.102(6) 0.082(5) 0.048(4) 0.024(4) 0.006(4) 0.033(5)
C4X 0.133(8) 0.059(4) 0.045(4) 0.028(3) 0.020(5) 0.042(5)
C5X 0.127(8) 0.067(5) 0.061(5) 0.033(4) 0.049(5) 0.025(5)
C6X 0.080(5) 0.054(4) 0.063(4) 0.027(3) 0.026(4) 0.005(3)
C1Y 0.038(3) 0.045(3) 0.054(3) 0.028(3) 0.011(2) 0.009(2)
C2Y 0.088(5) 0.049(4) 0.062(4) 0.027(3) 0.001(4) 0.020(3)
C3Y 0.113(7) 0.054(4) 0.082(5) 0.032(4) 0.016(5) 0.031(4)
C4Y 0.067(4) 0.072(5) 0.094(6) 0.057(5) 0.024(4) 0.031(4)
C5Y 0.050(3) 0.074(5) 0.074(4) 0.050(4) 0.012(3) 0.014(3)
C6Y 0.049(3) 0.057(3) 0.053(3) 0.033(3) 0.007(3) 0.013(3)
C1Z 0.048(3) 0.045(3) 0.036(3) 0.016(2) 0.004(2) 0.003(2)
C2Z 0.062(4) 0.053(4) 0.094(6) 0.035(4) 0.024(4) 0.019(3)
C3Z 0.060(5) 0.075(5) 0.113(7) 0.031(5) 0.025(5) 0.024(4)
C4Z 0.048(4) 0.104(6) 0.094(6) 0.053(5) 0.023(4) 0.013(4)
C5Z 0.060(4) 0.114(7) 0.106(7) 0.081(6) 0.021(4) 0.001(4)
C6Z 0.047(3) 0.073(4) 0.086(5) 0.055(4) 0.012(3) 0.009(3)
C1S 0.27(3) 0.112(18) 0.14(2) -0.008(16) 0.07(2) -0.10(2)
O1S 0.112(11) 0.125(12) 0.117(12) 0.013(10) 0.022(9) 0.013(10)
C2S 0.112(16) 0.25(3) 0.116(16) 0.105(18) 0.039(13) 0.058(18)
C3S 0.120(19) 0.18(3) 0.120(19) 0.054(17) 0.029(15) 0.047(18)
C4S 0.16(3) 0.143(19) 0.07(2) -0.031(16) 0.063(16) 0.08(2)

loop_
_atom_type_symbol
_atom_type_description
_atom_type_scat_dispersion_real
_atom_type_scat_dispersion_imag
_atom_type_scat_source
C C 0.0033 0.0016 'International Tables Vol C Tables 4.2.6.8 and 6.1.1.4'
H H 0.0000 0.0000 'International Tables Vol C Tables 4.2.6.8 and 6.1.1.4'
P P 0.1023 0.0942 'International Tables Vol C Tables 4.2.6.8 and 6.1.1.4'
Br Br -0.2901 2.4595 'International Tables Vol C Tables 4.2.6.8 and 6.1.1.4'
Au Au -2.0133 8.8022 'International Tables Vol C Tables 4.2.6.8 and 6.1.1.4'
O O 0.0106 0.0060 'International Tables Vol C Tables 4.2.6.8 and 6.1.1.4'

loop_
_geom_angle_atom_site_label_1
_geom_angle_atom_site_label_2
_geom_angle_atom_site_label_3
_geom_angle
_geom_angle_site_symmetry_1
_geom_angle_site_symmetry_3
C1 Au1 P1 179.04(17) . .
C1Z P1 C1X 105.9(3) . .
C1Z P1 C1Y 105.5(3) . .
C1X P1 C1Y 103.8(3) . .
C1Z P1 Au1 114.1(2) . .
C1X P1 Au1 111.90(18) . .
C1Y P1 Au1 114.64(19) . .
C2 C1 C6 118.2(5) . .
C2 C1 Au1 119.7(4) . .
C6 C1 Au1 122.1(4) . .
C3 C2 C1 121.2(6) . .
C2 C3 C7 122.6(5) . .
C2 C3 Br1 119.4(5) . .
C7 C3 Br1 118.0(4) . .
C5 C4 C7 120.7(5) . .
C4 C5 C6 122.8(5) . 2_777
C5 C6 C1 122.0(5) 2_777 .
C5 C6 C8 117.6(5) 2_777 .
C1 C6 C8 120.4(5) . .
C3 C7 C8 117.2(5) . .
C3 C7 C4 123.5(5) . .
C8 C7 C4 119.2(5) . .
C7 C8 C6 120.4(5) . .
C7 C8 C8 119.1(6) . 2_777
C6 C8 C8 120.5(6) . 2_777
C6X C1X C2X 119.0(6) . .
C6X C1X P1 118.2(5) . .
C2X C1X P1 122.8(5) . .
C3X C2X C1X 120.0(8) . .
C4X C3X C2X 120.8(8) . .
C5X C4X C3X 120.2(7) . .
C4X C5X C6X 121.3(8) . .
C1X C6X C5X 118.7(7) . .
C2Y C1Y C6Y 118.8(5) . .
C2Y C1Y P1 122.6(5) . .
C6Y C1Y P1 118.6(5) . .
C1Y C2Y C3Y 121.3(7) . .
C4Y C3Y C2Y 118.5(7) . .
C5Y C4Y C3Y 120.7(6) . .
C4Y C5Y C6Y 120.1(7) . .
C5Y C6Y C1Y 120.5(6) . .
C6Z C1Z C2Z 118.3(6) . .
C6Z C1Z P1 123.6(5) . .
C2Z C1Z P1 118.1(5) . .
C3Z C2Z C1Z 119.5(7) . .
C4Z C3Z C2Z 121.5(8) . .
C3Z C4Z C5Z 119.6(7) . .
C4Z C5Z C6Z 120.8(7) . .
C1Z C6Z C5Z 120.3(7) . .
C3S O1S C2S 113.2(11) . .
O1S C2S C1S 109.6(11) . .
O1S C3S C4S 104.4(12) . .

loop_
_geom_bond_atom_site_label_1
_geom_bond_atom_site_label_2
_geom_bond_distance
_geom_bond_site_symmetry_2
Au1 C1 2.051(5) .
Au1 P1 2.2901(14) .
Br1 C3 1.809(6) .
P1 C1Z 1.809(6) .
P1 C1X 1.813(6) .
P1 C1Y 1.818(5) .
C1 C2 1.396(8) .
C1 C6 1.423(8) .
C2 C3 1.381(8) .
C3 C7 1.414(8) .
C4 C5 1.350(9) .
C4 C7 1.430(8) .
C5 C6 1.410(8) 2_777
C6 C5 1.410(8) 2_777
C6 C8 1.429(7) .
C7 C8 1.414(8) .
C8 C8 1.432(11) 2_777
C1X C6X 1.377(9) .
C1X C2X 1.384(9) .
C2X C3X 1.380(10) .
C3X C4X 1.341(13) .
C4X C5X 1.338(13) .
C5X C6X 1.402(10) .
C1Y C2Y 1.358(9) .
C1Y C6Y 1.388(8) .
C2Y C3Y 1.390(9) .
C3Y C4Y 1.385(11) .
C4Y C5Y 1.350(11) .
C5Y C6Y 1.377(8) .
C1Z C6Z 1.374(8) .
C1Z C2Z 1.409(9) .
C2Z C3Z 1.375(11) .
C3Z C4Z 1.348(12) .
C4Z C5Z 1.364(12) .
C5Z C6Z 1.384(10) .
C1S C2S 1.519(10) .
O1S C3S 1.377(10) .
O1S C2S 1.403(10) .
C3S C4S 1.529(10) .
